data_7114189
loop_
_publ_author_name
'Braga, Dario'
'Maini, Lucia'
'Polito, Marco'
'Mirolo, Laurent'
'Grepioni, Fabrizia'

_publ_section_title
;
 Mechanochemical assembly of hydrogen bonded organic-organometallic solid
 compounds
;
_journal_issue 24
_journal_name_full 'Chemical Communications'
_journal_page_first 2960
_journal_paper_doi 10.1039/b209861j
_journal_year 2002
_chemical_formula_moiety '[Fe(C5H4COOH)(C5H4COO)][C6H4(NH2)(NH3)]'
_chemical_formula_sum 'C18 H18 Fe N2 O4'
_chemical_formula_weight 382.19
_chemical_name_systematic
; 
? 
;
_space_group_IT_number 2
_symmetry_cell_setting triclinic
_symmetry_space_group_name_Hall '-P 1'
_symmetry_space_group_name_H-M 'P -1'
_atom_sites_solution_hydrogens geom
_atom_sites_solution_primary direct
_atom_sites_solution_secondary difmap
_audit_creation_method SHELXL-97
_cell_angle_alpha 103.74(3)
_cell_angle_beta 105.57(4)
_cell_angle_gamma 96.88(5)
_cell_formula_units_Z 2
_cell_length_a 7.228(7)
_cell_length_b 10.216(4)
_cell_length_c 11.803(3)
_cell_measurement_temperature 293(2)
_cell_volume 799.7(9)
_computing_structure_refinement 'SHELXL-97 (Sheldrick, 1997)'
_computing_structure_solution 'SHELXS-97 (Sheldrick, 1990)'
_diffrn_ambient_temperature 293(2)
_diffrn_measured_fraction_theta_full 0.997
_diffrn_measured_fraction_theta_max 0.997
_diffrn_radiation_monochromator graphite
_diffrn_radiation_source 'fine-focus sealed tube'
_diffrn_radiation_type MoK\a
_diffrn_radiation_wavelength 0.71073
_diffrn_reflns_av_R_equivalents 0.0905
_diffrn_reflns_av_sigmaI/netI 0.2557
_diffrn_reflns_limit_h_max 9
_diffrn_reflns_limit_h_min -10
_diffrn_reflns_limit_k_max 13
_diffrn_reflns_limit_k_min -14
_diffrn_reflns_limit_l_max 16
_diffrn_reflns_limit_l_min 0
_diffrn_reflns_number 4852
_diffrn_reflns_theta_full 29.95
_diffrn_reflns_theta_max 29.95
_diffrn_reflns_theta_min 3.17
_exptl_absorpt_coefficient_mu 0.970
_exptl_absorpt_correction_T_max 1.000
_exptl_absorpt_correction_T_min 0.946
_exptl_absorpt_correction_type psi-scan
_exptl_crystal_colour yellow-orange
_exptl_crystal_density_diffrn 1.587
_exptl_crystal_density_method 'not measured'
_exptl_crystal_description plate
_exptl_crystal_F_000 396
_exptl_crystal_size_max 0.17
_exptl_crystal_size_mid 0.13
_exptl_crystal_size_min 0.11
_refine_diff_density_max 0.459
_refine_diff_density_min -0.742
_refine_diff_density_rms 0.110
_refine_ls_extinction_method none
_refine_ls_goodness_of_fit_ref 0.919
_refine_ls_hydrogen_treatment mixed
_refine_ls_matrix_type full
_refine_ls_number_parameters 220
_refine_ls_number_reflns 4646
_refine_ls_number_restraints 0
_refine_ls_restrained_S_all 0.919
_refine_ls_R_factor_all 0.2473
_refine_ls_R_factor_gt 0.0593
_refine_ls_shift/su_max 0.000
_refine_ls_shift/su_mean 0.000
_refine_ls_structure_factor_coef Fsqd
_refine_ls_weighting_details 'calc w=1/[\s^2^(Fo^2^)+(0.0673P)^2^+0.0000P] where P=(Fo^2^+2Fc^2^)/3'
_refine_ls_weighting_scheme calc
_refine_ls_wR_factor_gt 0.1177
_refine_ls_wR_factor_ref 0.1794
_reflns_number_gt 1597
_reflns_number_total 4646
_reflns_threshold_expression >2sigma(I)
_cod_data_source_file b209861j.txt
_cod_data_source_block compound_5
_cod_depositor_comments
;
The following automatic conversions were performed:

'_symmetry_cell_setting' value 'Triclinic' changed to 'triclinic'
according to
/usr/data/users/saulius/automatic-downloads/retrospective/RSC/lib/dictionaries/cif_core.dic
dictionary named 'cif_core.dic' version 2.4.2 from
2011-04-26.

'_exptl_absorpt_correction_type' value 'Psi-scan'
changed to 'psi-scan' according to
/usr/data/users/saulius/automatic-downloads/retrospective/RSC/lib/dictionaries/cif_core.dic
dictionary named 'cif_core.dic' version 2.4.2 from 2011-04-26.

Automatic conversion script
Id: cif_fix_values 2281 2013-09-26 08:29:07Z andrius 
;
_cod_original_sg_symbol_H-M P-1
_cod_database_code 7114189

loop_
_symmetry_equiv_pos_as_xyz
'x, y, z'
'-x, -y, -z'

loop_
_atom_site_label
_atom_site_type_symbol
_atom_site_fract_x
_atom_site_fract_y
_atom_site_fract_z
_atom_site_U_iso_or_equiv
_atom_site_adp_type
_atom_site_occupancy
_atom_site_symmetry_multiplicity
_atom_site_calc_flag
_atom_site_refinement_flags
Fe1 Fe -0.20605(12) 0.28833(9) -0.41305(8) 0.0283(3) Uani 1 1 d .
C1 C -0.1993(5) 0.1058(4) -0.3731(4) 0.0383(15) Uani 1 1 d G
H1 H -0.2990 0.0540 -0.3569 0.046 Uiso 1 1 calc R
C2 C -0.0461(6) 0.2103(4) -0.2851(3) 0.0300(13) Uani 1 1 d G
C3 C 0.0742(5) 0.2633(4) -0.3476(3) 0.0328(14) Uani 1 1 d G
H3 H 0.1852 0.3328 -0.3119 0.039 Uiso 1 1 calc R
C4 C -0.0046(6) 0.1916(4) -0.4742(3) 0.0412(16) Uani 1 1 d G
H4 H 0.0457 0.2059 -0.5359 0.049 Uiso 1 1 calc R
C5 C -0.1736(6) 0.0943(4) -0.4899(3) 0.0409(15) Uani 1 1 d G
H5 H -0.2535 0.0336 -0.5638 0.049 Uiso 1 1 calc R
C6 C -0.4773(5) 0.3283(4) -0.4210(4) 0.0398(16) Uani 1 1 d G
H6 H -0.5768 0.2738 -0.4070 0.048 Uiso 1 1 calc R
C7 C -0.3310(6) 0.4357(4) -0.3310(3) 0.0303(13) Uani 1 1 d G
C8 C -0.2083(6) 0.4924(4) -0.3904(4) 0.0398(16) Uani 1 1 d G
H8 H -0.1007 0.5644 -0.3530 0.048 Uiso 1 1 calc R
C9 C -0.2789(7) 0.4200(5) -0.5171(3) 0.0526(19) Uani 1 1 d G
H9 H -0.2256 0.4362 -0.5771 0.063 Uiso 1 1 calc R
C10 C -0.4451(6) 0.3186(4) -0.5359(3) 0.0482(18) Uani 1 1 d G
H10 H -0.5198 0.2567 -0.6105 0.058 Uiso 1 1 calc R
C11 C -0.0248(8) 0.2596(6) -0.1542(5) 0.0315(13) Uani 1 1 d .
C12 C -0.3084(7) 0.4797(5) -0.1983(5) 0.0262(12) Uani 1 1 d .
C13 C -0.3267(5) 0.2580(3) 0.1189(4) 0.0331(13) Uani 1 1 d G
C14 C -0.5137(5) 0.2025(4) 0.1159(4) 0.0341(14) Uani 1 1 d G
H14 H -0.6166 0.2474 0.0941 0.041 Uiso 1 1 calc R
C15 C -0.5471(4) 0.0797(4) 0.1454(4) 0.0349(14) Uani 1 1 d G
H15 H -0.6723 0.0426 0.1434 0.042 Uiso 1 1 calc R
C16 C -0.3934(5) 0.0125(3) 0.1780(3) 0.0288(13) Uani 1 1 d G
C17 C -0.2064(4) 0.0680(4) 0.1810(4) 0.0379(15) Uani 1 1 d G
H17 H -0.1035 0.0231 0.2028 0.045 Uiso 1 1 calc R
C18 C -0.1730(4) 0.1908(4) 0.1514(4) 0.0385(15) Uani 1 1 d G
H18 H -0.0478 0.2279 0.1535 0.046 Uiso 1 1 calc R
N1 N -0.2898(10) 0.3848(6) 0.0840(6) 0.0397(13) Uani 1 1 d .
N2 N -0.4272(9) -0.1088(6) 0.2093(5) 0.0423(14) Uani 1 1 d .
O1 O 0.1414(5) 0.3449(4) -0.0883(4) 0.0356(10) Uani 1 1 d .
O2 O -0.1508(6) 0.2251(4) -0.1102(4) 0.0439(11) Uani 1 1 d .
O3 O -0.1470(5) 0.5591(4) -0.1295(4) 0.0359(10) Uani 1 1 d .
O4 O -0.4472(5) 0.4407(4) -0.1613(4) 0.0399(11) Uani 1 1 d .
H200 H -0.550(10) -0.144(6) 0.190(6) 0.046(19) Uiso 1 1 d .
H201 H -0.342(10) -0.164(7) 0.207(6) 0.06(2) Uiso 1 1 d .
H100 H -0.375(9) 0.437(6) 0.099(5) 0.041(19) Uiso 1 1 d .
H101 H -0.331(10) 0.366(7) -0.004(7) 0.07(2) Uiso 1 1 d .
H102 H -0.152(12) 0.420(8) 0.128(7) 0.10(3) Uiso 1 1 d .
H111 H 0.144(10) 0.385(7) 0.011(7) 0.08(2) Uiso 1 1 d .

loop_
_atom_site_aniso_label
_atom_site_aniso_U_11
_atom_site_aniso_U_22
_atom_site_aniso_U_33
_atom_site_aniso_U_23
_atom_site_aniso_U_13
_atom_site_aniso_U_12
Fe1 0.0289(4) 0.0306(5) 0.0264(4) 0.0078(4) 0.0088(4) 0.0093(4)
C1 0.038(3) 0.033(4) 0.039(4) 0.004(3) 0.009(3) 0.004(3)
C2 0.030(3) 0.027(3) 0.034(3) 0.011(3) 0.008(3) 0.011(3)
C3 0.030(3) 0.038(4) 0.038(3) 0.013(3) 0.017(3) 0.015(3)
C4 0.037(3) 0.044(4) 0.047(4) 0.010(3) 0.019(3) 0.017(3)
C5 0.046(4) 0.034(4) 0.040(4) 0.002(3) 0.012(3) 0.014(3)
C6 0.030(3) 0.052(4) 0.033(3) 0.002(3) 0.007(3) 0.016(3)
C7 0.029(3) 0.033(4) 0.032(3) 0.012(3) 0.011(3) 0.010(3)
C8 0.049(4) 0.042(4) 0.042(4) 0.020(3) 0.024(3) 0.020(3)
C9 0.073(5) 0.056(5) 0.048(4) 0.029(4) 0.025(4) 0.037(4)
C10 0.049(4) 0.064(5) 0.028(3) 0.006(3) 0.001(3) 0.034(4)
C11 0.035(3) 0.032(3) 0.029(3) 0.011(3) 0.010(3) 0.006(3)
C12 0.027(3) 0.022(3) 0.029(3) 0.003(2) 0.009(2) 0.006(2)
C13 0.050(4) 0.023(3) 0.029(3) 0.008(3) 0.020(3) 0.002(3)
C14 0.031(3) 0.032(4) 0.039(4) 0.013(3) 0.009(3) 0.008(3)
C15 0.030(3) 0.025(3) 0.045(4) 0.007(3) 0.012(3) -0.006(3)
C16 0.034(3) 0.018(3) 0.030(3) 0.007(2) 0.005(3) -0.002(2)
C17 0.028(3) 0.029(4) 0.053(4) 0.015(3) 0.007(3) -0.004(3)
C18 0.027(3) 0.039(4) 0.047(4) 0.012(3) 0.010(3) -0.001(3)
N1 0.052(4) 0.028(3) 0.046(4) 0.016(3) 0.021(3) 0.006(3)
N2 0.035(3) 0.037(4) 0.058(4) 0.027(3) 0.010(3) 0.004(3)
O1 0.027(2) 0.044(3) 0.027(2) 0.006(2) 0.0028(18) -0.0051(18)
O2 0.042(2) 0.047(3) 0.038(3) 0.012(2) 0.014(2) -0.012(2)
O3 0.032(2) 0.036(3) 0.031(2) 0.003(2) 0.0058(19) -0.0057(19)
O4 0.039(2) 0.037(3) 0.044(3) 0.004(2) 0.024(2) -0.0020(19)

loop_
_atom_type_symbol
_atom_type_description
_atom_type_scat_dispersion_real
_atom_type_scat_dispersion_imag
_atom_type_scat_source
C C 0.0033 0.0016 'International Tables Vol C Tables 4.2.6.8 and 6.1.1.4'
H H 0.0000 0.0000 'International Tables Vol C Tables 4.2.6.8 and 6.1.1.4'
Fe Fe 0.3463 0.8444 'International Tables Vol C Tables 4.2.6.8 and 6.1.1.4'
N N 0.0061 0.0033 'International Tables Vol C Tables 4.2.6.8 and 6.1.1.4'
O O 0.0106 0.0060 'International Tables Vol C Tables 4.2.6.8 and 6.1.1.4'

loop_
_geom_angle_atom_site_label_1
_geom_angle_atom_site_label_2
_geom_angle_atom_site_label_3
_geom_angle
C2 Fe1 C7 109.42(14)
C2 Fe1 C6 124.22(15)
C7 Fe1 C6 40.92(8)
C2 Fe1 C1 40.95(8)
C7 Fe1 C1 122.94(14)
C6 Fe1 C1 106.57(15)
C2 Fe1 C3 40.92(7)
C7 Fe1 C3 125.77(15)
C6 Fe1 C3 161.81(15)
C1 Fe1 C3 68.77(10)
C2 Fe1 C8 124.49(16)
C7 Fe1 C8 40.83(8)
C6 Fe1 C8 68.67(10)
C1 Fe1 C8 159.93(15)
C3 Fe1 C8 109.32(15)
C2 Fe1 C10 159.31(17)
C7 Fe1 C10 68.64(10)
C6 Fe1 C10 40.76(8)
C1 Fe1 C10 121.51(17)
C3 Fe1 C10 156.81(16)
C8 Fe1 C10 68.44(11)
C2 Fe1 C5 68.71(10)
C7 Fe1 C5 157.41(15)
C6 Fe1 C5 120.17(15)
C1 Fe1 C5 40.77(8)
C3 Fe1 C5 68.55(10)
C8 Fe1 C5 158.73(15)
C10 Fe1 C5 104.79(15)
C2 Fe1 C4 68.67(9)
C7 Fe1 C4 161.43(15)
C6 Fe1 C4 155.66(16)
C1 Fe1 C4 68.57(10)
C3 Fe1 C4 40.72(8)
C8 Fe1 C4 123.90(15)
C10 Fe1 C4 119.95(15)
C5 Fe1 C4 40.62(8)
C2 Fe1 C9 159.54(17)
C7 Fe1 C9 68.54(10)
C6 Fe1 C9 68.50(10)
C1 Fe1 C9 157.60(16)
C3 Fe1 C9 122.56(16)
C8 Fe1 C9 40.62(8)
C10 Fe1 C9 40.58(8)
C5 Fe1 C9 121.33(15)
C4 Fe1 C9 106.43(14)
C2 C1 C5 108.0
C2 C1 Fe1 69.32(15)
C5 C1 Fe1 70.06(15)
C3 C2 C1 108.0
C3 C2 C11 126.4(3)
C1 C2 C11 125.5(3)
C3 C2 Fe1 69.86(16)
C1 C2 Fe1 69.73(16)
C11 C2 Fe1 123.1(3)
C4 C3 C2 108.0
C4 C3 Fe1 70.05(15)
C2 C3 Fe1 69.22(16)
C5 C4 C3 108.0
C5 C4 Fe1 69.62(16)
C3 C4 Fe1 69.24(15)
C4 C5 C1 108.0
C4 C5 Fe1 69.76(16)
C1 C5 Fe1 69.17(15)
C10 C6 C7 108.0
C10 C6 Fe1 70.08(16)
C7 C6 Fe1 69.45(16)
C8 C7 C6 108.0
C8 C7 C12 126.0(3)
C6 C7 C12 126.0(3)
C8 C7 Fe1 69.99(16)
C6 C7 Fe1 69.63(17)
C12 C7 Fe1 125.3(3)
C7 C8 C9 108.0
C7 C8 Fe1 69.18(15)
C9 C8 Fe1 70.03(15)
C10 C9 C8 108.0
C10 C9 Fe1 69.51(16)
C8 C9 Fe1 69.35(15)
C6 C10 C9 108.0
C6 C10 Fe1 69.16(16)
C9 C10 Fe1 69.90(17)
O2 C11 O1 122.8(5)
O2 C11 C2 122.8(5)
O1 C11 C2 114.3(5)
O4 C12 O3 124.6(5)
O4 C12 C7 119.2(5)
O3 C12 C7 116.2(4)
C14 C13 C18 120.0
C14 C13 N1 120.8(4)
C18 C13 N1 119.2(4)
C13 C14 C15 120.0
C14 C15 C16 120.0
N2 C16 C17 120.3(4)
N2 C16 C15 119.7(4)
C17 C16 C15 120.0
C16 C17 C18 120.0
C17 C18 C13 120.0

loop_
_geom_bond_atom_site_label_1
_geom_bond_atom_site_label_2
_geom_bond_distance
Fe1 C2 2.027(4)
Fe1 C7 2.030(4)
Fe1 C6 2.033(4)
Fe1 C1 2.033(4)
Fe1 C3 2.036(4)
Fe1 C8 2.041(4)
Fe1 C10 2.045(4)
Fe1 C5 2.044(4)
Fe1 C4 2.046(4)
Fe1 C9 2.050(4)
C1 C2 1.4200
C1 C5 1.4200
C2 C3 1.4200
C2 C11 1.465(6)
C3 C4 1.4200
C4 C5 1.4200
C6 C10 1.4200
C6 C7 1.4200
C7 C8 1.4200
C7 C12 1.481(6)
C8 C9 1.4200
C9 C10 1.4200
C11 O2 1.220(6)
C11 O1 1.317(6)
C12 O4 1.257(6)
C12 O3 1.277(6)
C13 C14 1.3900
C13 C18 1.3900
C13 N1 1.466(6)
C14 C15 1.3900
C15 C16 1.3900
C16 N2 1.388(6)
C16 C17 1.3900
C17 C18 1.3900
